data_7112356
loop_
_publ_author_name
'Chen, Mu-Wang'
'Cao, Liang-Liang'
'Ye, Zhi-Shi'
'Jiang, Guo-Fang'
'Zhou, Yong-Gui'

_publ_section_title
;
 A mild method for generation of o-quinone methides under basic
 conditions. The facile synthesis of trans-2,3-dihydrobenzofurans.
;
_journal_issue 16
_journal_name_full 'Chemical communications (Cambridge, England)'
_journal_page_first 1660
_journal_page_last 1662
_journal_paper_doi 10.1039/c3cc37800d
_journal_volume 49
_journal_year 2013
_chemical_formula_sum 'C17 H16 O3'
_chemical_formula_weight 268.30
_chemical_name_systematic
;
?
;
_space_group_IT_number 14
_symmetry_cell_setting monoclinic
_symmetry_space_group_name_Hall '-P 2yn'
_symmetry_space_group_name_H-M 'P 1 21/n 1'
_atom_sites_solution_hydrogens geom
_atom_sites_solution_primary direct
_atom_sites_solution_secondary difmap
_audit_creation_method SHELXL-97
_cell_angle_alpha 90.00
_cell_angle_beta 97.935(2)
_cell_angle_gamma 90.00
_cell_formula_units_Z 4
_cell_length_a 9.7194(11)
_cell_length_b 8.3104(10)
_cell_length_c 17.6639(19)
_cell_measurement_reflns_used 2152
_cell_measurement_temperature 293(2)
_cell_measurement_theta_max 49.800
_cell_measurement_theta_min 4.657
_cell_volume 1413.1(3)
_computing_cell_refinement 'Bruker SMART'
_computing_data_collection 'Bruker SMART'
_computing_data_reduction 'Bruker SHELXTL'
_computing_molecular_graphics 'Bruker SHELXTL'
_computing_publication_material 'Bruker SHELXTL'
_computing_structure_refinement 'SHELXL-97 (Sheldrick, 1997)'
_computing_structure_solution 'SHELXS-97 (Sheldrick, 1990)'
_diffrn_ambient_temperature 293(2)
_diffrn_measured_fraction_theta_full 0.999
_diffrn_measured_fraction_theta_max 0.999
_diffrn_measurement_device_type 'CCD area detector'
_diffrn_measurement_method 'phi and omega scans'
_diffrn_radiation_monochromator graphite
_diffrn_radiation_source 'fine-focus sealed tube'
_diffrn_radiation_type MoK\a
_diffrn_radiation_wavelength 0.71073
_diffrn_reflns_av_R_equivalents 0.0223
_diffrn_reflns_av_sigmaI/netI 0.0263
_diffrn_reflns_limit_h_max 11
_diffrn_reflns_limit_h_min -11
_diffrn_reflns_limit_k_max 9
_diffrn_reflns_limit_k_min -10
_diffrn_reflns_limit_l_max 21
_diffrn_reflns_limit_l_min -20
_diffrn_reflns_number 8256
_diffrn_reflns_theta_full 25.99
_diffrn_reflns_theta_max 25.99
_diffrn_reflns_theta_min 2.33
_exptl_absorpt_coefficient_mu 0.086
_exptl_absorpt_correction_T_max 1.00000
_exptl_absorpt_correction_T_min 0.59954
_exptl_absorpt_correction_type empirical
_exptl_absorpt_process_details sadabs
_exptl_crystal_colour colorless
_exptl_crystal_density_diffrn 1.261
_exptl_crystal_density_method 'not measured'
_exptl_crystal_description prismatic
_exptl_crystal_F_000 568
_exptl_crystal_size_max 0.321
_exptl_crystal_size_mid 0.257
_exptl_crystal_size_min 0.176
_refine_diff_density_max 0.293
_refine_diff_density_min -0.224
_refine_diff_density_rms 0.034
_refine_ls_extinction_method none
_refine_ls_goodness_of_fit_ref 1.017
_refine_ls_hydrogen_treatment constr
_refine_ls_matrix_type full
_refine_ls_number_parameters 201
_refine_ls_number_reflns 2771
_refine_ls_number_restraints 40
_refine_ls_restrained_S_all 1.042
_refine_ls_R_factor_all 0.0711
_refine_ls_R_factor_gt 0.0515
_refine_ls_shift/su_max 0.000
_refine_ls_shift/su_mean 0.000
_refine_ls_structure_factor_coef Fsqd
_refine_ls_weighting_details 'calc w=1/[\s^2^(Fo^2^)+(0.0695P)^2^+0.3241P] where P=(Fo^2^+2Fc^2^)/3'
_refine_ls_weighting_scheme calc
_refine_ls_wR_factor_gt 0.1346
_refine_ls_wR_factor_ref 0.1509
_reflns_number_gt 1966
_reflns_number_total 2771
_reflns_threshold_expression >2sigma(I)
_cod_duplicate_entry 7108862
_cod_data_source_file c3cc37800d.txt
_cod_data_source_block cd212150
_cod_depositor_comments
;
The following automatic conversions were performed:

'_symmetry_cell_setting' value 'Monoclinic' changed to 'monoclinic'
according to
/usr/data/users/saulius/automatic-downloads/retrospective/RSC/lib/dictionaries/cif_core.dic
dictionary named 'cif_core.dic' version 2.4.2 from 2011-04-26.

Automatic conversion script
Id: cif_fix_values 2281 2013-09-26 08:29:07Z andrius 
;
_cod_original_sg_symbol_H-M P2(1)/n
_cod_database_code 7112356

loop_
_symmetry_equiv_pos_as_xyz
'x, y, z'
'-x+1/2, y+1/2, -z+1/2'
'-x, -y, -z'
'x-1/2, -y-1/2, z-1/2'

loop_
_atom_site_label
_atom_site_type_symbol
_atom_site_fract_x
_atom_site_fract_y
_atom_site_fract_z
_atom_site_U_iso_or_equiv
_atom_site_adp_type
_atom_site_occupancy
_atom_site_symmetry_multiplicity
_atom_site_calc_flag
_atom_site_refinement_flags
_atom_site_disorder_assembly
_atom_site_disorder_group
O1 O 0.51059(13) 0.5945(2) 0.08084(7) 0.0739(5) Uani 1 1 d . A .
O2 O 0.41870(15) 0.8102(3) -0.02815(10) 0.1082(7) Uani 1 1 d . . .
O3 O 0.61920(15) 0.8013(3) -0.07416(9) 0.0931(6) Uani 1 1 d D . .
C1 C 0.55282(18) 0.6242(3) 0.15671(10) 0.0592(5) Uani 1 1 d . . .
C2 C 0.48436(19) 0.5680(3) 0.21428(12) 0.0729(6) Uani 1 1 d . . .
H2 H 0.4039 0.5066 0.2040 0.087 Uiso 1 1 calc R . .
C3 C 0.5404(2) 0.6067(3) 0.28814(12) 0.0784(7) Uani 1 1 d . . .
H3 H 0.4971 0.5705 0.3287 0.094 Uiso 1 1 calc R . .
C4 C 0.6589(2) 0.6978(3) 0.30266(11) 0.0766(6) Uani 1 1 d . . .
H4 H 0.6955 0.7212 0.3529 0.092 Uiso 1 1 calc R . .
C5 C 0.7246(2) 0.7549(3) 0.24360(11) 0.0656(6) Uani 1 1 d . . .
H5 H 0.8041 0.8179 0.2537 0.079 Uiso 1 1 calc R . .
C6 C 0.67076(17) 0.7172(2) 0.16949(10) 0.0523(4) Uani 1 1 d . . .
C7 C 0.71829(16) 0.7594(2) 0.09446(10) 0.0521(4) Uani 1 1 d . A .
H7 H 0.7041 0.8748 0.0848 0.063 Uiso 1 1 calc R . .
C8 C 0.61124(17) 0.6625(3) 0.03785(10) 0.0600(5) Uani 1 1 d . . .
H8 H 0.6596 0.5756 0.0149 0.072 Uiso 1 1 calc R A .
C9 C 0.53561(19) 0.7654(3) -0.02452(11) 0.0723(6) Uani 1 1 d . A .
C10 C 0.5658(10) 0.9409(11) -0.1273(4) 0.081(2) Uani 0.50 1 d PDU A 1
H10A H 0.4735 0.9191 -0.1538 0.097 Uiso 0.50 1 calc PR A 1
H10B H 0.5645 1.0413 -0.0993 0.097 Uiso 0.50 1 calc PR A 1
C11 C 0.6709(11) 0.9447(13) -0.1811(5) 0.114(3) Uani 0.55 1 d PDU A 1
H11A H 0.7584 0.9806 -0.1545 0.171 Uiso 0.55 1 calc PR A 1
H11B H 0.6407 1.0173 -0.2224 0.171 Uiso 0.55 1 calc PR A 1
H11C H 0.6814 0.8387 -0.2012 0.171 Uiso 0.55 1 calc PR A 1
C10' C 0.5691(13) 0.8767(13) -0.1451(6) 0.109(3) Uani 0.50 1 d PDU A 2
H10C H 0.4758 0.9171 -0.1440 0.131 Uiso 0.50 1 calc PR A 2
H10D H 0.5663 0.7994 -0.1864 0.131 Uiso 0.50 1 calc PR A 2
C11' C 0.6609(14) 1.0078(12) -0.1573(7) 0.107(3) Uani 0.45 1 d PDU A 2
H11D H 0.6669 1.0808 -0.1149 0.160 Uiso 0.45 1 calc PR A 2
H11E H 0.6252 1.0635 -0.2034 0.160 Uiso 0.45 1 calc PR A 2
H11F H 0.7516 0.9661 -0.1617 0.160 Uiso 0.45 1 calc PR A 2
C12 C 0.86736(17) 0.7165(2) 0.08675(10) 0.0540(5) Uani 1 1 d . . .
C13 C 0.9382(2) 0.8024(3) 0.03816(13) 0.0790(7) Uani 1 1 d . A .
H13 H 0.8953 0.8889 0.0110 0.095 Uiso 1 1 calc R . .
C14 C 1.0727(3) 0.7615(4) 0.02923(15) 0.0982(9) Uani 1 1 d . . .
H14 H 1.1194 0.8206 -0.0040 0.118 Uiso 1 1 calc R A .
C15 C 1.1375(2) 0.6364(4) 0.06825(15) 0.0912(9) Uani 1 1 d . A .
H15 H 1.2289 0.6108 0.0629 0.109 Uiso 1 1 calc R . .
C16 C 1.0676(2) 0.5489(4) 0.11513(15) 0.0962(8) Uani 1 1 d . . .
H16 H 1.1105 0.4611 0.1412 0.115 Uiso 1 1 calc R A .
C17 C 0.9325(2) 0.5890(3) 0.12473(13) 0.0791(7) Uani 1 1 d . A .
H17 H 0.8860 0.5282 0.1574 0.095 Uiso 1 1 calc R . .

loop_
_atom_site_aniso_label
_atom_site_aniso_U_11
_atom_site_aniso_U_22
_atom_site_aniso_U_33
_atom_site_aniso_U_23
_atom_site_aniso_U_13
_atom_site_aniso_U_12
O1 0.0521(7) 0.1092(12) 0.0576(8) -0.0042(8) -0.0027(6) -0.0227(7)
O2 0.0521(9) 0.183(2) 0.0867(11) 0.0269(12) -0.0003(8) 0.0258(10)
O3 0.0572(8) 0.1534(17) 0.0669(9) 0.0271(10) 0.0028(7) 0.0035(9)
C1 0.0425(9) 0.0779(13) 0.0555(10) -0.0012(9) 0.0010(8) 0.0043(9)
C2 0.0452(10) 0.0977(17) 0.0758(13) 0.0096(12) 0.0080(9) -0.0008(10)
C3 0.0605(12) 0.1123(19) 0.0647(13) 0.0112(12) 0.0164(10) 0.0108(12)
C4 0.0715(14) 0.1067(18) 0.0510(11) -0.0072(11) 0.0060(10) 0.0071(13)
C5 0.0565(11) 0.0820(15) 0.0563(11) -0.0114(10) 0.0010(9) -0.0008(10)
C6 0.0393(8) 0.0637(11) 0.0529(10) -0.0042(8) 0.0029(7) 0.0047(8)
C7 0.0420(9) 0.0612(11) 0.0511(9) -0.0028(8) -0.0007(7) 0.0002(8)
C8 0.0412(9) 0.0847(14) 0.0520(10) -0.0069(10) -0.0010(7) -0.0022(9)
C9 0.0450(10) 0.1155(19) 0.0540(11) -0.0013(11) -0.0014(8) -0.0015(11)
C10 0.064(3) 0.126(6) 0.050(3) 0.018(4) -0.001(3) 0.020(4)
C11 0.103(4) 0.164(8) 0.080(5) 0.016(5) 0.028(3) -0.006(6)
C10' 0.098(4) 0.141(8) 0.081(6) 0.021(5) -0.012(4) -0.014(5)
C11' 0.108(6) 0.096(6) 0.110(8) 0.015(5) -0.005(6) -0.001(5)
C12 0.0402(9) 0.0695(12) 0.0510(9) -0.0103(9) 0.0020(7) -0.0070(8)
C13 0.0646(13) 0.0999(18) 0.0746(14) 0.0050(13) 0.0169(11) -0.0056(12)
C14 0.0659(15) 0.145(3) 0.0900(18) -0.0132(18) 0.0329(13) -0.0202(16)
C15 0.0436(11) 0.145(3) 0.0858(16) -0.0373(17) 0.0110(11) 0.0011(14)
C16 0.0568(13) 0.126(2) 0.1032(19) 0.0007(17) 0.0033(13) 0.0271(14)
C17 0.0529(11) 0.0979(18) 0.0872(15) 0.0127(13) 0.0125(10) 0.0113(11)

loop_
_atom_type_symbol
_atom_type_description
_atom_type_scat_dispersion_real
_atom_type_scat_dispersion_imag
_atom_type_scat_source
C C 0.0033 0.0016 'International Tables Vol C Tables 4.2.6.8 and 6.1.1.4'
H H 0.0000 0.0000 'International Tables Vol C Tables 4.2.6.8 and 6.1.1.4'
O O 0.0106 0.0060 'International Tables Vol C Tables 4.2.6.8 and 6.1.1.4'

loop_
_geom_angle_atom_site_label_1
_geom_angle_atom_site_label_2
_geom_angle_atom_site_label_3
_geom_angle
C1 O1 C8 108.23(13)
C9 O3 C10' 121.4(5)
C9 O3 C10 113.1(4)
C10' O3 C10 23.9(5)
O1 C1 C2 123.62(17)
O1 C1 C6 113.12(16)
C2 C1 C6 123.26(18)
C1 C2 C3 116.9(2)
C1 C2 H2 121.5
C3 C2 H2 121.5
C4 C3 C2 121.1(2)
C4 C3 H3 119.4
C2 C3 H3 119.4
C3 C4 C5 120.81(19)
C3 C4 H4 119.6
C5 C4 H4 119.6
C6 C5 C4 119.04(19)
C6 C5 H5 120.5
C4 C5 H5 120.5
C1 C6 C5 118.86(17)
C1 C6 C7 109.69(15)
C5 C6 C7 131.45(17)
C6 C7 C12 115.96(15)
C6 C7 C8 100.68(14)
C12 C7 C8 112.41(15)
C6 C7 H7 109.1
C12 C7 H7 109.1
C8 C7 H7 109.1
O1 C8 C9 108.16(14)
O1 C8 C7 107.86(14)
C9 C8 C7 113.01(18)
O1 C8 H8 109.2
C9 C8 H8 109.2
C7 C8 H8 109.2
O2 C9 O3 124.7(2)
O2 C9 C8 125.8(2)
O3 C9 C8 109.54(16)
C11 C10 O3 101.7(7)
C11 C10 H10A 111.4
O3 C10 H10A 111.4
C11 C10 H10B 111.4
O3 C10 H10B 111.4
H10A C10 H10B 109.3
O3 C10' C11' 108.7(9)
O3 C10' H10C 110.0
C11' C10' H10C 110.0
O3 C10' H10D 110.0
C11' C10' H10D 110.0
H10C C10' H10D 108.3
C10' C11' H11D 109.5
C10' C11' H11E 109.5
H11D C11' H11E 109.5
C10' C11' H11F 109.5
H11D C11' H11F 109.5
H11E C11' H11F 109.5
C17 C12 C13 118.24(19)
C17 C12 C7 121.58(18)
C13 C12 C7 120.12(19)
C12 C13 C14 120.5(3)
C12 C13 H13 119.7
C14 C13 H13 119.7
C15 C14 C13 120.8(2)
C15 C14 H14 119.6
C13 C14 H14 119.6
C16 C15 C14 119.1(2)
C16 C15 H15 120.5
C14 C15 H15 120.5
C15 C16 C17 120.6(3)
C15 C16 H16 119.7
C17 C16 H16 119.7
C12 C17 C16 120.7(2)
C12 C17 H17 119.7
C16 C17 H17 119.7

loop_
_geom_bond_atom_site_label_1
_geom_bond_atom_site_label_2
_geom_bond_distance
O1 C1 1.369(2)
O1 C8 1.435(2)
O2 C9 1.189(2)
O3 C9 1.309(2)
O3 C10' 1.425(10)
O3 C10 1.537(9)
C1 C2 1.372(3)
C1 C6 1.375(3)
C2 C3 1.381(3)
C2 H2 0.9300
C3 C4 1.373(3)
C3 H3 0.9300
C4 C5 1.380(3)
C4 H4 0.9300
C5 C6 1.377(2)
C5 H5 0.9300
C6 C7 1.504(2)
C7 C12 1.516(2)
C7 C8 1.563(2)
C7 H7 0.9800
C8 C9 1.503(3)
C8 H8 0.9800
C10 C11 1.489(11)
C10 H10A 0.9700
C10 H10B 0.9700
C11 H11A 0.9600
C11 H11B 0.9600
C11 H11C 0.9600
C10' C11' 1.442(14)
C10' H10C 0.9700
C10' H10D 0.9700
C11' H11D 0.9600
C11' H11E 0.9600
C11' H11F 0.9600
C12 C17 1.363(3)
C12 C13 1.373(3)
C13 C14 1.381(3)
C13 H13 0.9300
C14 C15 1.354(4)
C14 H14 0.9300
C15 C16 1.353(4)
C15 H15 0.9300
C16 C17 1.387(3)
C16 H16 0.9300
C17 H17 0.9300

loop_
_geom_torsion_atom_site_label_1
_geom_torsion_atom_site_label_2
_geom_torsion_atom_site_label_3
_geom_torsion_atom_site_label_4
_geom_torsion
C8 O1 C1 C2 -176.3(2)
C8 O1 C1 C6 4.0(2)
O1 C1 C2 C3 179.38(19)
C6 C1 C2 C3 -1.0(3)
C1 C2 C3 C4 0.2(4)
C2 C3 C4 C5 0.8(4)
C3 C4 C5 C6 -1.0(3)
O1 C1 C6 C5 -179.55(18)
C2 C1 C6 C5 0.8(3)
O1 C1 C6 C7 0.2(2)
C2 C1 C6 C7 -179.45(19)
C4 C5 C6 C1 0.2(3)
C4 C5 C6 C7 -179.5(2)
C1 C6 C7 C12 -125.43(18)
C5 C6 C7 C12 54.3(3)
C1 C6 C7 C8 -3.88(19)
C5 C6 C7 C8 175.8(2)
C1 O1 C8 C9 -128.96(18)
C1 O1 C8 C7 -6.4(2)
C6 C7 C8 O1 6.14(19)
C12 C7 C8 O1 130.16(17)
C6 C7 C8 C9 125.66(16)
C12 C7 C8 C9 -110.32(18)
C10' O3 C9 O2 -10.9(6)
C10 O3 C9 O2 14.4(5)
C10' O3 C9 C8 170.3(5)
C10 O3 C9 C8 -164.4(4)
O1 C8 C9 O2 14.5(3)
C7 C8 C9 O2 -104.9(3)
O1 C8 C9 O3 -166.69(18)
C7 C8 C9 O3 74.0(2)
C9 O3 C10 C11 -174.7(5)
C10' O3 C10 C11 -58.9(18)
C9 O3 C10' C11' 133.7(8)
C10 O3 C10' C11' 57.7(16)
C6 C7 C12 C17 29.6(3)
C8 C7 C12 C17 -85.5(2)
C6 C7 C12 C13 -153.24(19)
C8 C7 C12 C13 91.7(2)
C17 C12 C13 C14 -1.0(3)
C7 C12 C13 C14 -178.3(2)
C12 C13 C14 C15 -0.2(4)
C13 C14 C15 C16 1.5(4)
C14 C15 C16 C17 -1.6(4)
C13 C12 C17 C16 0.9(3)
C7 C12 C17 C16 178.1(2)
C15 C16 C17 C12 0.4(4)
